data_7209180
loop_
_publ_author_name
'Galcera, Judit'
'Fri\<s\<ci\'c, Tomislav'
'Molins, Elies'
'Jones, William'

_publ_section_title
;
 Isostructurality in three-component crystals achieved by the combination
 of persistent hydrogen bonding motifs and solvent inclusion
;
_journal_issue 7
_journal_name_full CrystEngComm
_journal_page_first 1332
_journal_paper_doi 10.1039/c2ce26791h
_journal_volume 15
_journal_year 2013
_chemical_formula_moiety '2(C9 H8 Cl2 N5), C7 H10 O4, C6 H12 O2'
_chemical_formula_sum 'C31 H38 Cl4 N10 O6'
_chemical_formula_weight 788.51
_chemical_name_common 'Lamotrigine hemipimelate n-butyl acetate solvate'
_chemical_name_systematic
;
3,5-diamino-6-(2,3-dichlorophenyl)-1,2,4-triazin-2-ium - pimelate - n-butyl acetate solvate (2:1:1)
;
_space_group_IT_number 2
_symmetry_cell_setting triclinic
_symmetry_space_group_name_Hall '-P 1'
_symmetry_space_group_name_H-M 'P -1'
_atom_sites_solution_hydrogens geom
_atom_sites_solution_primary direct
_atom_sites_solution_secondary difmap
_audit_creation_method SHELXL-97
_cell_angle_alpha 104.191(2)
_cell_angle_beta 114.809(2)
_cell_angle_gamma 105.476(2)
_cell_formula_units_Z 2
_cell_length_a 12.5864(3)
_cell_length_b 13.5421(3)
_cell_length_c 13.9251(4)
_cell_measurement_reflns_used 31096
_cell_measurement_temperature 180(2)
_cell_measurement_theta_max 25.35
_cell_measurement_theta_min 1.00
_cell_volume 1895.43(11)
_computing_cell_refinement 'HKL Scalepack (Otwinowski & Minor 1997)'
_computing_data_collection 'Collect (Nonius B.V. 1998)'
_computing_data_reduction
;
HKL Denzo and Scalepack (Otwinowski & Minor 1997)
;
_computing_molecular_graphics 'Ortep-3 for Windows (Farrugia, 1997)'
_computing_publication_material 'WinGX publication routines (Farrugia, 1999)'
_computing_structure_refinement 'SHELXL-97 (Sheldrick, 2008)'
_computing_structure_solution 'SHELXS-97 (Sheldrick, 1997)'
_diffrn_ambient_temperature 180(2)
_diffrn_measured_fraction_theta_full 0.981
_diffrn_measured_fraction_theta_max 0.981
_diffrn_measurement_device_type 'Nonius Kappa CCD'
_diffrn_measurement_method 'Thin slice \w and \f scans'
_diffrn_radiation_monochromator graphite
_diffrn_radiation_source 'fine-focus sealed tube'
_diffrn_radiation_type MoK\a
_diffrn_radiation_wavelength 0.71073
_diffrn_reflns_av_R_equivalents 0.0400
_diffrn_reflns_av_sigmaI/netI 0.0416
_diffrn_reflns_limit_h_max 13
_diffrn_reflns_limit_h_min -15
_diffrn_reflns_limit_k_max 16
_diffrn_reflns_limit_k_min -16
_diffrn_reflns_limit_l_max 16
_diffrn_reflns_limit_l_min -15
_diffrn_reflns_number 17293
_diffrn_reflns_theta_full 25.27
_diffrn_reflns_theta_max 25.27
_diffrn_reflns_theta_min 3.96
_exptl_absorpt_coefficient_mu 0.368
_exptl_absorpt_correction_T_max 0.964
_exptl_absorpt_correction_T_min 0.869
_exptl_absorpt_correction_type multi-scan
_exptl_absorpt_process_details
;
multi-scan from symmetry-related measurements
Sortav (Blessing 1995)
;
_exptl_crystal_colour colourless
_exptl_crystal_density_diffrn 1.382
_exptl_crystal_density_method 'not measured'
_exptl_crystal_description prism
_exptl_crystal_F_000 820
_exptl_crystal_size_max 0.32
_exptl_crystal_size_mid 0.18
_exptl_crystal_size_min 0.16
_refine_diff_density_max 0.852
_refine_diff_density_min -0.498
_refine_diff_density_rms 0.061
_refine_ls_extinction_method none
_refine_ls_goodness_of_fit_ref 1.038
_refine_ls_hydrogen_treatment constr
_refine_ls_matrix_type full
_refine_ls_number_parameters 509
_refine_ls_number_reflns 6729
_refine_ls_number_restraints 33
_refine_ls_restrained_S_all 1.035
_refine_ls_R_factor_all 0.0817
_refine_ls_R_factor_gt 0.0690
_refine_ls_shift/su_max 0.000
_refine_ls_shift/su_mean 0.000
_refine_ls_structure_factor_coef Fsqd
_refine_ls_weighting_details 'calc w=1/[\s^2^(Fo^2^)+(0.0854P)^2^+2.6037P] where P=(Fo^2^+2Fc^2^)/3'
_refine_ls_weighting_scheme calc
_refine_ls_wR_factor_gt 0.1795
_refine_ls_wR_factor_ref 0.1901
_reflns_number_gt 5550
_reflns_number_total 6729
_reflns_threshold_expression >2sigma(I)
_cod_data_source_file c2ce26791h.txt
_cod_data_source_block LMPI_BAc
_cod_original_cell_volume 1895.43(8)
_cod_database_code 7209180

loop_
_symmetry_equiv_pos_as_xyz
'x, y, z'
'-x, -y, -z'

loop_
_atom_site_label
_atom_site_type_symbol
_atom_site_fract_x
_atom_site_fract_y
_atom_site_fract_z
_atom_site_U_iso_or_equiv
_atom_site_adp_type
_atom_site_occupancy
_atom_site_symmetry_multiplicity
_atom_site_calc_flag
_atom_site_refinement_flags
_atom_site_disorder_assembly
_atom_site_disorder_group
Cl11 Cl 0.05638(10) 0.84061(8) 0.37080(9) 0.0610(3) Uani 1 1 d . . .
Cl21 Cl -0.13790(10) 0.61593(11) 0.33812(10) 0.0780(4) Uani 1 1 d . . .
N11 N 0.1515(3) 0.8401(2) 0.1512(2) 0.0481(7) Uani 1 1 d . . .
N21 N 0.2270(3) 0.9373(2) 0.1594(2) 0.0456(7) Uani 1 1 d . . .
H21 H 0.2010 0.9544 0.0989 0.055 Uiso 1 1 calc R . .
C31 C 0.3409(3) 1.0093(3) 0.2566(3) 0.0404(7) Uani 1 1 d . . .
N31 N 0.4051(3) 1.1044(2) 0.2577(2) 0.0447(6) Uani 1 1 d . . .
H31A H 0.4798 1.1530 0.3200 0.054 Uiso 1 1 calc R . .
H31B H 0.3734 1.1193 0.1962 0.054 Uiso 1 1 calc R . .
N41 N 0.3891(2) 0.9863(2) 0.3503(2) 0.0426(6) Uani 1 1 d . . .
C51 C 0.3168(3) 0.8897(3) 0.3442(3) 0.0439(7) Uani 1 1 d . . .
N51 N 0.3621(3) 0.8630(2) 0.4339(2) 0.0516(8) Uani 1 1 d . . .
H51A H 0.4383 0.9084 0.4960 0.062 Uiso 1 1 calc R . .
H51B H 0.3160 0.7998 0.4315 0.062 Uiso 1 1 calc R . .
C61 C 0.1926(3) 0.8163(3) 0.2412(3) 0.0440(7) Uani 1 1 d . . .
C611 C 0.1065(3) 0.7094(3) 0.2309(3) 0.0479(8) Uani 1 1 d . . .
C621 C 0.0376(3) 0.7127(3) 0.2866(3) 0.0495(8) Uani 1 1 d . . .
C631 C -0.0497(3) 0.6125(3) 0.2717(3) 0.0568(10) Uani 1 1 d . . .
C641 C -0.0659(4) 0.5114(3) 0.2017(3) 0.0614(11) Uani 1 1 d . . .
H641 H -0.1264 0.4435 0.1902 0.074 Uiso 1 1 calc R . .
C651 C 0.0038(4) 0.5074(3) 0.1485(3) 0.0597(10) Uani 1 1 d . . .
H651 H -0.0072 0.4366 0.1026 0.072 Uiso 1 1 calc R . .
C661 C 0.0916(3) 0.6062(3) 0.1605(3) 0.0470(8) Uani 1 1 d . . .
H661 H 0.1390 0.6033 0.1226 0.056 Uiso 1 1 calc R . .
C615 C 0.320(2) 0.431(3) 0.196(2) 0.0390(8) Uani 0.0979(14) 1 d PD A 2
C625 C 0.421(3) 0.400(3) 0.236(2) 0.0415(8) Uani 0.0979(14) 1 d PD A 2
C635 C 0.482(3) 0.388(3) 0.171(2) 0.0472(11) Uani 0.0979(14) 1 d PD A 2
C645 C 0.429(6) 0.393(7) 0.065(4) 0.0534(10) Uani 0.0979(14) 1 d PD A 2
H645 H 0.4639 0.3771 0.0175 0.064 Uiso 0.0979(14) 1 calc PR A 2
C655 C 0.325(3) 0.421(3) 0.024(3) 0.0560(10) Uani 0.0979(14) 1 d PD A 2
H655 H 0.2935 0.4290 -0.0473 0.067 Uiso 0.0979(14) 1 calc PR A 2
C665 C 0.269(3) 0.438(3) 0.090(2) 0.0483(9) Uani 0.0979(14) 1 d PD A 2
H665 H 0.1948 0.4536 0.0619 0.058 Uiso 0.0979(14) 1 calc PR A 2
Cl15 Cl 0.4830(8) 0.3905(9) 0.3677(8) 0.0544(3) Uani 0.0979(14) 1 d PD A 2
Cl25 Cl 0.6090(10) 0.3508(10) 0.2181(9) 0.0654(3) Uani 0.0979(14) 1 d PD A 2
N35 N 0.075(7) 0.475(5) 0.440(6) 0.0466(12) Uani 0.0979(14) 1 d P A 2
H35A H 0.0050 0.4240 0.4276 0.056 Uiso 0.0979(14) 1 calc PR A 2
H35B H 0.1106 0.5433 0.4935 0.056 Uiso 0.0979(14) 1 calc PR A 2
N55 N 0.137(5) 0.260(4) 0.181(5) 0.0482(11) Uani 0.0979(14) 1 d P A 2
H55A H 0.0803 0.1934 0.1628 0.058 Uiso 0.0979(14) 1 calc PR A 2
H55B H 0.1880 0.2645 0.1523 0.058 Uiso 0.0979(14) 1 calc PR A 2
N15 N 0.293(3) 0.532(3) 0.344(3) 0.0418(8) Uani 0.0979(14) 1 d PD A 2
N25 N 0.229(4) 0.540(3) 0.401(3) 0.0428(9) Uani 0.0979(14) 1 d PD A 2
H25 H 0.2539 0.6050 0.4556 0.051 Uiso 0.0979(14) 1 calc PR A 2
C35 C 0.125(5) 0.450(4) 0.377(5) 0.0405(10) Uani 0.0979(14) 1 d PD A 2
N45 N 0.079(5) 0.350(3) 0.293(6) 0.0423(10) Uani 0.0979(14) 1 d PD A 2
C55 C 0.145(4) 0.338(3) 0.241(5) 0.0415(11) Uani 0.0979(14) 1 d PD A 2
C65 C 0.254(3) 0.435(3) 0.265(3) 0.0405(9) Uani 0.0979(14) 1 d PD A 2
N12 N 0.3197(3) 0.5095(3) 0.3593(3) 0.0418(8) Uani 0.9021(14) 1 d PD A 1
N22 N 0.2449(4) 0.5166(3) 0.4052(4) 0.0428(9) Uani 0.9021(14) 1 d PD A 1
H22 H 0.2687 0.5807 0.4603 0.051 Uiso 0.9021(14) 1 calc PR A 1
C32 C 0.1339(5) 0.4282(3) 0.3693(5) 0.0405(10) Uani 0.9021(14) 1 d PD A 1
N42 N 0.0912(4) 0.3292(3) 0.2852(5) 0.0423(10) Uani 0.9021(14) 1 d PD A 1
C52 C 0.1642(4) 0.3192(4) 0.2401(5) 0.0415(11) Uani 0.9021(14) 1 d PD A 1
C62 C 0.2831(3) 0.4141(3) 0.2789(3) 0.0405(9) Uani 0.9021(14) 1 d PD A 1
N32 N 0.0698(6) 0.4439(3) 0.4216(5) 0.0466(12) Uani 0.9021(14) 1 d P A 1
H32A H -0.0020 0.3888 0.4011 0.056 Uiso 0.9021(14) 1 calc PR A 1
H32B H 0.0987 0.5096 0.4771 0.056 Uiso 0.9021(14) 1 calc PR A 1
N52 N 0.1270(4) 0.2207(3) 0.1581(4) 0.0482(11) Uani 0.9021(14) 1 d P A 1
H52A H 0.0553 0.1637 0.1348 0.058 Uiso 0.9021(14) 1 calc PR A 1
H52B H 0.1741 0.2125 0.1272 0.058 Uiso 0.9021(14) 1 calc PR A 1
C612 C 0.3676(3) 0.4059(3) 0.2310(3) 0.0390(8) Uani 0.9021(14) 1 d PD A 1
C622 C 0.3300(3) 0.3955(3) 0.1186(3) 0.0415(8) Uani 0.9021(14) 1 d PD A 1
C632 C 0.4107(5) 0.3867(6) 0.0753(5) 0.0472(11) Uani 0.9021(14) 1 d PD A 1
C642 C 0.5297(4) 0.3906(3) 0.1456(4) 0.0534(10) Uani 0.9021(14) 1 d PD A 1
H642 H 0.5857 0.3867 0.1172 0.064 Uiso 0.9021(14) 1 calc PR A 1
C652 C 0.5673(4) 0.4002(4) 0.2571(4) 0.0560(10) Uani 0.9021(14) 1 d PD A 1
H652 H 0.6487 0.4017 0.3047 0.067 Uiso 0.9021(14) 1 calc PR A 1
C662 C 0.4872(4) 0.4075(3) 0.2997(4) 0.0483(9) Uani 0.9021(14) 1 d PD A 1
H662 H 0.5138 0.4137 0.3765 0.058 Uiso 0.9021(14) 1 calc PR A 1
Cl12 Cl 0.18267(9) 0.39342(9) 0.03148(9) 0.0544(3) Uani 0.9021(14) 1 d PD A 1
Cl22 Cl 0.36208(11) 0.37083(10) -0.06546(9) 0.0654(3) Uani 0.9021(14) 1 d PD A 1
O13 O 0.1666(2) 0.6584(2) 0.5878(2) 0.0613(7) Uani 1 1 d . . .
O23 O 0.3215(2) 0.73053(19) 0.5549(2) 0.0476(6) Uani 1 1 d . . .
O43 O 0.1209(2) 0.95885(19) 0.96741(19) 0.0514(6) Uani 1 1 d . . .
O33 O 0.2618(2) 1.1371(2) 1.0600(2) 0.0566(7) Uani 1 1 d . . .
C13 C 0.2532(3) 0.7399(3) 0.5999(3) 0.0470(8) Uani 1 1 d . . .
C23 C 0.2824(4) 0.8549(3) 0.6747(4) 0.0660(11) Uani 1 1 d . . .
H23A H 0.3127 0.9087 0.6449 0.079 Uiso 1 1 calc R . .
H23B H 0.3532 0.8765 0.7543 0.079 Uiso 1 1 calc R . .
C33 C 0.1660(5) 0.8634(4) 0.6793(4) 0.0720(12) Uani 1 1 d . . .
H33A H 0.0982 0.8478 0.6005 0.086 Uiso 1 1 calc R . .
H33B H 0.1310 0.8045 0.7019 0.086 Uiso 1 1 calc R . .
C43 C 0.1930(5) 0.9722(4) 0.7595(5) 0.0732(12) Uani 1 1 d . . .
H43A H 0.2320 1.0322 0.7401 0.088 Uiso 1 1 calc R . .
H43B H 0.2561 0.9862 0.8395 0.088 Uiso 1 1 calc R . .
C53 C 0.0697(4) 0.9766(3) 0.7540(3) 0.0573(9) Uani 1 1 d . . .
H53A H 0.0187 0.9874 0.6839 0.069 Uiso 1 1 calc R . .
H53B H 0.0163 0.9048 0.7489 0.069 Uiso 1 1 calc R . .
C63 C 0.1043(4) 1.0709(3) 0.8595(3) 0.0562(9) Uani 1 1 d . . .
H63A H 0.0249 1.0790 0.8495 0.067 Uiso 1 1 calc R . .
H63B H 0.1627 1.1413 0.8665 0.067 Uiso 1 1 calc R . .
C73 C 0.1689(3) 1.0559(3) 0.9706(3) 0.0443(7) Uani 1 1 d . . .
O14 O 0.2971(6) 0.6979(5) 0.0312(7) 0.196(3) Uani 1 1 d . . .
O24 O 0.4829(6) 0.8186(4) 0.1721(5) 0.1275(17) Uani 1 1 d . . .
C14 C 0.3957(8) 0.8604(7) 0.0158(7) 0.130(3) Uani 1 1 d . . .
H14A H 0.4781 0.9266 0.0687 0.195 Uiso 1 1 calc R . .
H14B H 0.3247 0.8836 -0.0019 0.195 Uiso 1 1 calc R . .
H14C H 0.3923 0.8236 -0.0560 0.195 Uiso 1 1 calc R . .
C24 C 0.3837(6) 0.7833(6) 0.0699(7) 0.113(2) Uani 1 1 d . . .
C34 C 0.4836(8) 0.7466(7) 0.2296(8) 0.135(3) Uani 1 1 d . . .
H34A H 0.4769 0.6745 0.1832 0.162 Uiso 1 1 calc R . .
H34B H 0.4098 0.7312 0.2417 0.162 Uiso 1 1 calc R . .
C44 C 0.6062(11) 0.8038(8) 0.3420(9) 0.154(3) Uani 1 1 d . . .
H44A H 0.6786 0.8168 0.3279 0.185 Uiso 1 1 calc R . .
H44B H 0.6137 0.8779 0.3846 0.185 Uiso 1 1 calc R . .
C54 C 0.6177(13) 0.7409(10) 0.4134(14) 0.214(6) Uani 1 1 d . . .
H54A H 0.5440 0.7290 0.4255 0.257 Uiso 1 1 calc R . .
H54B H 0.6052 0.6660 0.3669 0.257 Uiso 1 1 calc R . .
C64 C 0.7192(14) 0.7774(13) 0.5128(13) 0.268(9) Uani 1 1 d . . .
H64A H 0.7088 0.7240 0.5481 0.402 Uiso 1 1 calc R . .
H64B H 0.7327 0.8503 0.5626 0.402 Uiso 1 1 calc R . .
H64C H 0.7939 0.7860 0.5037 0.402 Uiso 1 1 calc R . .

loop_
_atom_site_aniso_label
_atom_site_aniso_U_11
_atom_site_aniso_U_22
_atom_site_aniso_U_33
_atom_site_aniso_U_23
_atom_site_aniso_U_13
_atom_site_aniso_U_12
Cl11 0.0633(6) 0.0650(6) 0.0625(6) 0.0325(5) 0.0366(5) 0.0253(5)
Cl21 0.0534(6) 0.1025(9) 0.0755(7) 0.0525(7) 0.0343(5) 0.0134(6)
N11 0.0377(14) 0.0462(15) 0.0426(15) 0.0224(13) 0.0123(12) 0.0038(12)
N21 0.0380(14) 0.0450(15) 0.0384(14) 0.0235(12) 0.0121(12) 0.0037(12)
C31 0.0341(16) 0.0426(17) 0.0388(16) 0.0185(14) 0.0167(13) 0.0104(13)
N31 0.0363(14) 0.0436(15) 0.0408(14) 0.0220(12) 0.0138(12) 0.0045(12)
N41 0.0323(13) 0.0458(15) 0.0392(14) 0.0225(12) 0.0130(11) 0.0065(11)
C51 0.0353(16) 0.0469(18) 0.0423(17) 0.0231(15) 0.0165(14) 0.0092(14)
N51 0.0368(14) 0.0520(17) 0.0431(15) 0.0275(13) 0.0086(12) 0.0002(12)
C61 0.0362(16) 0.0448(18) 0.0406(17) 0.0215(14) 0.0149(14) 0.0077(14)
C611 0.0338(16) 0.054(2) 0.0420(18) 0.0275(16) 0.0099(14) 0.0079(14)
C621 0.0383(17) 0.054(2) 0.0449(18) 0.0282(16) 0.0121(15) 0.0136(15)
C631 0.0385(18) 0.069(2) 0.053(2) 0.041(2) 0.0141(16) 0.0106(17)
C641 0.043(2) 0.060(2) 0.058(2) 0.035(2) 0.0100(18) 0.0053(17)
C651 0.051(2) 0.050(2) 0.053(2) 0.0239(17) 0.0109(18) 0.0105(17)
C661 0.0343(16) 0.0383(17) 0.0432(18) 0.0157(14) 0.0056(14) 0.0061(13)
C615 0.0336(19) 0.0354(18) 0.0392(19) 0.0172(14) 0.0146(16) 0.0079(16)
C625 0.0327(17) 0.0387(18) 0.046(2) 0.0212(15) 0.0160(15) 0.0097(14)
C635 0.047(3) 0.042(2) 0.052(2) 0.0207(17) 0.0287(18) 0.011(2)
C645 0.046(2) 0.052(2) 0.067(3) 0.026(2) 0.034(2) 0.0174(18)
C655 0.041(2) 0.058(2) 0.067(3) 0.033(2) 0.025(2) 0.0182(18)
C665 0.0345(19) 0.047(2) 0.051(2) 0.0210(18) 0.0160(17) 0.0091(16)
Cl15 0.0431(5) 0.0738(7) 0.0472(5) 0.0336(5) 0.0190(4) 0.0252(5)
Cl25 0.0634(7) 0.0760(7) 0.0544(6) 0.0283(5) 0.0363(5) 0.0151(5)
N35 0.0415(16) 0.041(3) 0.048(3) 0.016(2) 0.0247(19) 0.004(2)
N55 0.0449(18) 0.033(2) 0.042(2) 0.0074(19) 0.0193(18) -0.004(2)
N15 0.0337(17) 0.0454(19) 0.0420(17) 0.0197(14) 0.0189(14) 0.0103(12)
N25 0.0368(18) 0.040(2) 0.0399(15) 0.0125(14) 0.0190(14) 0.0056(13)
C35 0.0332(17) 0.043(3) 0.039(2) 0.022(2) 0.0156(14) 0.0087(18)
N45 0.0357(17) 0.043(2) 0.0400(17) 0.0195(17) 0.0176(14) 0.0065(14)
C55 0.038(2) 0.039(2) 0.0354(18) 0.016(2) 0.0140(17) 0.0080(16)
C65 0.031(2) 0.043(2) 0.0380(19) 0.0182(15) 0.0129(16) 0.0087(14)
N12 0.0337(17) 0.0454(19) 0.0420(17) 0.0197(14) 0.0189(14) 0.0103(12)
N22 0.0368(18) 0.040(2) 0.0399(15) 0.0125(14) 0.0190(14) 0.0056(13)
C32 0.0332(17) 0.043(3) 0.039(2) 0.022(2) 0.0156(14) 0.0087(18)
N42 0.0357(17) 0.043(2) 0.0400(17) 0.0195(17) 0.0176(14) 0.0065(14)
C52 0.038(2) 0.039(2) 0.0354(18) 0.016(2) 0.0140(17) 0.0080(16)
C62 0.031(2) 0.043(2) 0.0380(19) 0.0182(15) 0.0129(16) 0.0087(14)
N32 0.0415(16) 0.041(3) 0.048(3) 0.016(2) 0.0247(19) 0.004(2)
N52 0.0449(18) 0.033(2) 0.042(2) 0.0074(19) 0.0193(18) -0.004(2)
C612 0.0336(19) 0.0354(18) 0.0392(19) 0.0172(14) 0.0146(16) 0.0079(16)
C622 0.0327(17) 0.0387(18) 0.046(2) 0.0212(15) 0.0160(15) 0.0097(14)
C632 0.047(3) 0.042(2) 0.052(2) 0.0207(17) 0.0287(18) 0.011(2)
C642 0.046(2) 0.052(2) 0.067(3) 0.026(2) 0.034(2) 0.0174(18)
C652 0.041(2) 0.058(2) 0.067(3) 0.033(2) 0.025(2) 0.0182(18)
C662 0.0345(19) 0.047(2) 0.051(2) 0.0210(18) 0.0160(17) 0.0091(16)
Cl12 0.0431(5) 0.0738(7) 0.0472(5) 0.0336(5) 0.0190(4) 0.0252(5)
Cl22 0.0634(7) 0.0760(7) 0.0544(6) 0.0283(5) 0.0363(5) 0.0151(5)
O13 0.0484(14) 0.0541(15) 0.0750(18) 0.0245(13) 0.0372(14) 0.0056(12)
O23 0.0423(12) 0.0470(13) 0.0495(13) 0.0224(11) 0.0251(11) 0.0089(10)
O43 0.0486(13) 0.0439(13) 0.0386(12) 0.0209(10) 0.0116(10) 0.0029(10)
O33 0.0501(14) 0.0442(13) 0.0498(14) 0.0221(11) 0.0121(12) 0.0054(11)
C13 0.0373(17) 0.0497(19) 0.0500(19) 0.0268(16) 0.0192(15) 0.0127(15)
C23 0.065(2) 0.052(2) 0.100(3) 0.033(2) 0.060(3) 0.0201(19)
C33 0.074(3) 0.068(3) 0.083(3) 0.031(2) 0.051(3) 0.026(2)
C43 0.089(3) 0.067(3) 0.090(3) 0.042(2) 0.063(3) 0.032(2)
C53 0.076(3) 0.066(2) 0.057(2) 0.0402(19) 0.042(2) 0.042(2)
C63 0.062(2) 0.057(2) 0.052(2) 0.0331(18) 0.0254(18) 0.0261(18)
C73 0.0419(18) 0.0475(19) 0.0468(19) 0.0255(16) 0.0228(16) 0.0177(15)
O14 0.114(4) 0.100(4) 0.249(8) 0.033(4) 0.043(5) -0.005(3)
O24 0.147(4) 0.093(3) 0.120(4) 0.033(3) 0.082(4) 0.010(3)
C14 0.132(6) 0.112(5) 0.128(6) 0.028(5) 0.076(5) 0.031(5)
C24 0.078(4) 0.077(4) 0.119(5) -0.018(4) 0.044(4) 0.010(3)
C34 0.124(6) 0.108(5) 0.151(7) 0.029(5) 0.087(6) 0.014(5)
C44 0.205(10) 0.129(6) 0.166(8) 0.096(7) 0.117(8) 0.052(7)
C54 0.187(12) 0.180(10) 0.309(18) 0.164(12) 0.118(13) 0.080(9)
C64 0.206(13) 0.303(18) 0.262(15) 0.212(15) 0.031(11) 0.126(13)

loop_
_atom_type_symbol
_atom_type_description
_atom_type_scat_dispersion_real
_atom_type_scat_dispersion_imag
_atom_type_scat_source
C C 0.0033 0.0016 'International Tables Vol C Tables 4.2.6.8 and 6.1.1.4'
H H 0.0000 0.0000 'International Tables Vol C Tables 4.2.6.8 and 6.1.1.4'
Cl Cl 0.1484 0.1585 'International Tables Vol C Tables 4.2.6.8 and 6.1.1.4'
N N 0.0061 0.0033 'International Tables Vol C Tables 4.2.6.8 and 6.1.1.4'
O O 0.0106 0.0060 'International Tables Vol C Tables 4.2.6.8 and 6.1.1.4'

loop_
_geom_angle_atom_site_label_1
_geom_angle_atom_site_label_2
_geom_angle_atom_site_label_3
_geom_angle
C61 N11 N21 117.6(3)
C31 N21 N11 122.5(3)
C31 N21 H21 118.7
N11 N21 H21 118.7
N31 C31 N41 120.1(3)
N31 C31 N21 118.0(3)
N41 C31 N21 121.8(3)
C31 N31 H31A 120.0
C31 N31 H31B 120.0
H31A N31 H31B 120.0
C51 N41 C31 116.9(3)
N51 C51 N41 118.7(3)
N51 C51 C61 121.0(3)
N41 C51 C61 120.3(3)
C51 N51 H51A 120.0
C51 N51 H51B 120.0
H51A N51 H51B 120.0
N11 C61 C51 120.7(3)
N11 C61 C611 116.6(3)
C51 C61 C611 122.6(3)
C621 C611 C661 120.8(3)
C621 C611 C61 119.6(3)
C661 C611 C61 119.6(3)
C611 C621 C631 120.0(4)
C611 C621 Cl11 119.7(3)
C631 C621 Cl11 120.3(3)
C641 C631 C621 119.5(4)
C641 C631 Cl21 120.2(3)
C621 C631 Cl21 120.3(3)
C651 C641 C631 120.9(4)
C651 C641 H641 119.6
C631 C641 H641 119.6
C641 C651 C661 121.4(4)
C641 C651 H651 119.3
C661 C651 H651 119.3
C611 C661 C651 117.4(4)
C611 C661 H661 121.3
C651 C661 H661 121.3
C625 C615 C665 122(2)
C625 C615 C65 115(2)
C665 C615 C65 122(2)
C615 C625 C635 117.7(16)
C615 C625 Cl15 121.4(16)
C635 C625 Cl15 120.5(16)
C645 C635 C625 119.3(18)
C645 C635 Cl25 120.9(17)
C625 C635 Cl25 119.3(16)
C635 C645 C655 122(2)
C635 C645 H645 119.1
C655 C645 H645 119.1
C645 C655 C665 119(2)
C645 C655 H655 120.5
C665 C655 H655 120.5
C615 C665 C655 119(2)
C615 C665 H665 120.3
C655 C665 H665 120.3
C35 N35 H35A 120.0
C35 N35 H35B 120.0
H35A N35 H35B 120.0
C55 N55 H55A 120.0
C55 N55 H55B 120.0
H55A N55 H55B 120.0
C65 N15 N25 117(2)
N15 N25 C35 122(2)
N15 N25 H25 118.8
C35 N25 H25 118.8
N35 C35 N45 125(4)
N35 C35 N25 113(4)
N45 C35 N25 122(2)
C35 N45 C55 117(2)
N55 C55 N45 130(4)
N55 C55 C65 109(4)
N45 C55 C65 121(2)
N15 C65 C55 120(2)
N15 C65 C615 116(3)
C55 C65 C615 123(3)
C62 N12 N22 117.5(3)
N12 N22 C32 122.5(3)
N12 N22 H22 118.7
C32 N22 H22 118.7
N32 C32 N42 120.6(4)
N32 C32 N22 117.4(4)
N42 C32 N22 122.0(3)
C52 N42 C32 116.8(3)
N52 C52 N42 118.7(4)
N52 C52 C62 120.2(4)
N42 C52 C62 121.1(4)
N12 C62 C52 120.1(4)
N12 C62 C612 117.3(3)
C52 C62 C612 122.6(4)
C32 N32 H32A 120.0
C32 N32 H32B 120.0
H32A N32 H32B 120.0
C52 N52 H52A 120.0
C52 N52 H52B 120.0
H52A N52 H52B 120.0
C622 C612 C662 118.8(4)
C622 C612 C62 121.6(3)
C662 C612 C62 119.6(3)
C612 C622 C632 120.5(4)
C612 C622 Cl12 119.9(3)
C632 C622 Cl12 119.6(3)
C642 C632 C622 119.7(4)
C642 C632 Cl22 120.1(3)
C622 C632 Cl22 120.3(3)
C652 C642 C632 120.2(4)
C652 C642 H642 119.9
C632 C642 H642 119.9
C642 C652 C662 120.3(4)
C642 C652 H652 119.8
C662 C652 H652 119.8
C652 C662 C612 120.5(4)
C652 C662 H662 119.7
C612 C662 H662 119.7
O13 C13 O23 123.6(3)
O13 C13 C23 118.4(3)
O23 C13 C23 117.9(3)
C13 C23 C33 112.8(3)
C13 C23 H23A 109.0
C33 C23 H23A 109.0
C13 C23 H23B 109.0
C33 C23 H23B 109.0
H23A C23 H23B 107.8
C43 C33 C23 114.6(4)
C43 C33 H33A 108.6
C23 C33 H33A 108.6
C43 C33 H33B 108.6
C23 C33 H33B 108.6
H33A C33 H33B 107.6
C33 C43 C53 111.6(4)
C33 C43 H43A 109.3
C53 C43 H43A 109.3
C33 C43 H43B 109.3
C53 C43 H43B 109.3
H43A C43 H43B 108.0
C63 C53 C43 110.0(4)
C63 C53 H53A 109.7
C43 C53 H53A 109.7
C63 C53 H53B 109.7
C43 C53 H53B 109.7
H53A C53 H53B 108.2
C53 C63 C73 114.1(3)
C53 C63 H63A 108.7
C73 C63 H63A 108.7
C53 C63 H63B 108.7
C73 C63 H63B 108.7
H63A C63 H63B 107.6
O33 C73 O43 123.3(3)
O33 C73 C63 120.0(3)
O43 C73 C63 116.7(3)
C24 O24 C34 117.2(7)
C24 C14 H14A 109.5
C24 C14 H14B 109.5
H14A C14 H14B 109.5
C24 C14 H14C 109.5
H14A C14 H14C 109.5
H14B C14 H14C 109.5
O14 C24 O24 120.3(10)
O14 C24 C14 126.8(9)
O24 C24 C14 112.9(6)
O24 C34 C44 107.1(6)
O24 C34 H34A 110.3
C44 C34 H34A 110.3
O24 C34 H34B 110.3
C44 C34 H34B 110.3
H34A C34 H34B 108.5
C54 C44 C34 113.2(9)
C54 C44 H44A 108.9
C34 C44 H44A 108.9
C54 C44 H44B 108.9
C34 C44 H44B 108.9
H44A C44 H44B 107.8
C64 C54 C44 121.3(12)
C64 C54 H54A 107.0
C44 C54 H54A 107.0
C64 C54 H54B 107.0
C44 C54 H54B 107.0
H54A C54 H54B 106.7
C54 C64 H64A 109.5
C54 C64 H64B 109.5
H64A C64 H64B 109.5
C54 C64 H64C 109.5
H64A C64 H64C 109.5
H64B C64 H64C 109.5

loop_
_geom_bond_atom_site_label_1
_geom_bond_atom_site_label_2
_geom_bond_distance
Cl11 C621 1.728(4)
Cl21 C631 1.721(4)
N11 C61 1.299(4)
N11 N21 1.348(4)
N21 C31 1.347(4)
N21 H21 0.8800
C31 N31 1.317(4)
C31 N41 1.344(4)
N31 H31A 0.8800
N31 H31B 0.8800
N41 C51 1.339(4)
C51 N51 1.323(4)
C51 C61 1.443(5)
N51 H51A 0.8800
N51 H51B 0.8800
C61 C611 1.489(4)
C611 C621 1.387(5)
C611 C661 1.409(5)
C621 C631 1.401(5)
C631 C641 1.376(6)
C641 C651 1.369(6)
C641 H641 0.9500
C651 C661 1.409(5)
C651 H651 0.9500
C661 H661 0.9500
C615 C625 1.379(18)
C615 C665 1.388(18)
C615 C65 1.51(4)
C625 C635 1.414(18)
C625 Cl15 1.718(17)
C635 C645 1.378(18)
C635 Cl25 1.720(17)
C645 C655 1.379(19)
C645 H645 0.9500
C655 C665 1.389(19)
C655 H655 0.9500
C665 H665 0.9500
N35 C35 1.31(8)
N35 H35A 0.8800
N35 H35B 0.8800
N55 C55 1.13(6)
N55 H55A 0.8800
N55 H55B 0.8800
N15 C65 1.297(18)
N15 N25 1.355(18)
N25 C35 1.370(18)
N25 H25 0.8800
C35 N45 1.329(19)
N45 C55 1.329(19)
C55 C65 1.464(18)
N12 C62 1.294(5)
N12 N22 1.352(4)
N22 C32 1.365(4)
N22 H22 0.8800
C32 N32 1.318(7)
C32 N42 1.332(5)
N42 C52 1.329(5)
C52 N52 1.332(6)
C52 C62 1.461(5)
C62 C612 1.487(5)
N32 H32A 0.8800
N32 H32B 0.8800
N52 H52A 0.8800
N52 H52B 0.8800
C612 C622 1.389(5)
C612 C662 1.395(5)
C622 C632 1.397(6)
C622 Cl12 1.726(4)
C632 C642 1.380(6)
C632 Cl22 1.726(5)
C642 C652 1.379(6)
C642 H642 0.9500
C652 C662 1.380(6)
C652 H652 0.9500
C662 H662 0.9500
O13 C13 1.245(4)
O23 C13 1.273(4)
O43 C73 1.272(4)
O33 C73 1.243(4)
C13 C23 1.491(5)
C23 C33 1.527(6)
C23 H23A 0.9900
C23 H23B 0.9900
C33 C43 1.463(6)
C33 H33A 0.9900
C33 H33B 0.9900
C43 C53 1.539(6)
C43 H43A 0.9900
C43 H43B 0.9900
C53 C63 1.492(6)
C53 H53A 0.9900
C53 H53B 0.9900
C63 C73 1.511(5)
C63 H63A 0.9900
C63 H63B 0.9900
O14 C24 1.160(8)
O24 C24 1.292(9)
O24 C34 1.404(10)
C14 C24 1.441(11)
C14 H14A 0.9800
C14 H14B 0.9800
C14 H14C 0.9800
C34 C44 1.474(12)
C34 H34A 0.9900
C34 H34B 0.9900
C44 C54 1.447(13)
C44 H44A 0.9900
C44 H44B 0.9900
C54 C64 1.279(16)
C54 H54A 0.9900
C54 H54B 0.9900
C64 H64A 0.9800
C64 H64B 0.9800
C64 H64C 0.9800

loop_
_geom_hbond_atom_site_label_D
_geom_hbond_atom_site_label_H
_geom_hbond_atom_site_label_A
_geom_hbond_distance_DH
_geom_hbond_distance_HA
_geom_hbond_distance_DA
_geom_hbond_angle_DHA
_geom_hbond_site_symmetry_A
N21 H21 O43 0.88 1.71 2.571(3) 166.9 1_554
N21 H21 O33 0.88 2.65 3.337(3) 136.3 1_554
N31 H31A O23 0.88 2.16 3.024(3) 166.8 2_676
N31 H31B O33 0.88 1.95 2.808(4) 165.1 1_554
N51 H51A N41 0.88 2.07 2.947(4) 175.5 2_676
N51 H51B O23 0.88 2.14 2.834(3) 135.8 .
N22 H22 O23 0.88 1.88 2.744(4) 167.5 .
N32 H32A O13 0.88 2.08 2.858(6) 146.7 2_566
N32 H32B O13 0.88 1.90 2.780(4) 174.1 .
N52 H52A O43 0.88 1.98 2.827(4) 160.6 2_566
N52 H52B O33 0.88 2.03 2.871(5) 158.3 1_544

loop_
_geom_torsion_atom_site_label_1
_geom_torsion_atom_site_label_2
_geom_torsion_atom_site_label_3
_geom_torsion_atom_site_label_4
_geom_torsion
C61 N11 N21 C31 -0.6(5)
N11 N21 C31 N31 -177.2(3)
N11 N21 C31 N41 3.0(5)
N31 C31 N41 C51 178.1(3)
N21 C31 N41 C51 -2.1(5)
C31 N41 C51 N51 178.7(3)
C31 N41 C51 C61 -0.9(5)
N21 N11 C61 C51 -2.3(5)
N21 N11 C61 C611 179.0(3)
N51 C51 C61 N11 -176.4(3)
N41 C51 C61 N11 3.1(5)
N51 C51 C61 C611 2.2(6)
N41 C51 C61 C611 -178.2(3)
N11 C61 C611 C621 -105.2(4)
C51 C61 C611 C621 76.1(4)
N11 C61 C611 C661 72.0(4)
C51 C61 C611 C661 -106.7(4)
C661 C611 C621 C631 -1.2(5)
C61 C611 C621 C631 176.0(3)
C661 C611 C621 Cl11 -179.2(2)
C61 C611 C621 Cl11 -1.9(4)
C611 C621 C631 C641 0.2(5)
Cl11 C621 C631 C641 178.2(3)
C611 C621 C631 Cl21 -178.6(3)
Cl11 C621 C631 Cl21 -0.7(4)
C621 C631 C641 C651 1.3(5)
Cl21 C631 C641 C651 -179.8(3)
C631 C641 C651 C661 -1.9(6)
C621 C611 C661 C651 0.6(5)
C61 C611 C661 C651 -176.6(3)
C641 C651 C661 C611 1.0(5)
C665 C615 C625 C635 8(5)
C65 C615 C625 C635 176(3)
C665 C615 C625 Cl15 -179(3)
C65 C615 C625 Cl15 -11(5)
C615 C625 C635 C645 -8(7)
Cl15 C625 C635 C645 178(5)
C615 C625 C635 Cl25 180(3)
Cl15 C625 C635 Cl25 6(4)
C625 C635 C645 C655 7(10)
Cl25 C635 C645 C655 179(5)
C635 C645 C655 C665 -4(10)
C625 C615 C665 C655 -5(5)
C65 C615 C665 C655 -173(3)
C645 C655 C665 C615 3(7)
C65 N15 N25 C35 -1(3)
N15 N25 C35 N35 -179(6)
N15 N25 C35 N45 -2(3)
N35 C35 N45 C55 -178(7)
N25 C35 N45 C55 6(6)
C35 N45 C55 N55 167(7)
C35 N45 C55 C65 -7(7)
N25 N15 C65 C55 -1(5)
N25 N15 C65 C615 175(3)
N55 C55 C65 N15 -171(5)
N45 C55 C65 N15 5(7)
N55 C55 C65 C615 14(7)
N45 C55 C65 C615 -171(4)
C625 C615 C65 N15 95(4)
C665 C615 C65 N15 -96(4)
C625 C615 C65 C55 -89(5)
C665 C615 C65 C55 80(5)
C62 N12 N22 C32 -0.4(5)
N12 N22 C32 N32 178.7(5)
N12 N22 C32 N42 -1.0(6)
N32 C32 N42 C52 -177.6(6)
N22 C32 N42 C52 2.1(6)
C32 N42 C52 N52 178.0(5)
C32 N42 C52 C62 -2.0(7)
N22 N12 C62 C52 0.5(5)
N22 N12 C62 C612 -178.4(3)
N52 C52 C62 N12 -179.3(4)
N42 C52 C62 N12 0.7(6)
N52 C52 C62 C612 -0.5(6)
N42 C52 C62 C612 179.6(4)
N12 C62 C612 C622 -110.8(4)
C52 C62 C612 C622 70.4(5)
N12 C62 C612 C662 69.9(5)
C52 C62 C612 C662 -108.9(4)
C662 C612 C622 C632 0.0(6)
C62 C612 C622 C632 -179.3(4)
C662 C612 C622 Cl12 -179.9(3)
C62 C612 C622 Cl12 0.8(5)
C612 C622 C632 C642 -1.2(8)
Cl12 C622 C632 C642 178.7(4)
C612 C622 C632 Cl22 178.6(3)
Cl12 C622 C632 Cl22 -1.5(6)
C622 C632 C642 C652 1.6(8)
Cl22 C632 C642 C652 -178.2(4)
C632 C642 C652 C662 -0.9(7)
C642 C652 C662 C612 -0.3(6)
C622 C612 C662 C652 0.8(5)
C62 C612 C662 C652 -179.9(4)
O13 C13 C23 C33 -27.9(5)
O23 C13 C23 C33 154.4(4)
C13 C23 C33 C43 175.0(4)
C23 C33 C43 C53 176.6(4)
C33 C43 C53 C63 162.1(4)
C43 C53 C63 C73 -66.2(4)
C53 C63 C73 O33 138.7(4)
C53 C63 C73 O43 -43.2(5)
C34 O24 C24 O14 3.7(11)
C34 O24 C24 C14 -176.7(6)
C24 O24 C34 C44 178.8(7)
O24 C34 C44 C54 177.4(9)
C34 C44 C54 C64 178.7(15)
